data_4349923
loop_
_publ_author_name
'Xie, Bao-Ping'
'Qiu, Gui-Hua'
'Sun, Bin'
'Yang, Zi-Feng'
'Zhang, Wen-Hua'
'Chen, Jin-Xiang'
'Jiang, Zhi-Hong'

_publ_section_title
;
 Synchronous sensing of three conserved sequences of Zika virus using a
 DNAs@MOF hybrid: experimental and molecular simulation studies
;
_journal_issue 1
_journal_name_full 'Inorganic Chemistry Frontiers'
_journal_page_first 148
_journal_paper_doi 10.1039/C8QI01031E
_journal_volume 6
_journal_year 2019
_chemical_formula_moiety 'C29 H21 Cu N4 O5, H O'
_chemical_formula_sum 'C29 H22 Cu N4 O6'
_chemical_formula_weight 586.05
_space_group_IT_number 14
_space_group_name_Hall '-P 2yn'
_space_group_name_H-M_alt 'P 1 21/n 1'
_symmetry_cell_setting monoclinic
_symmetry_space_group_name_Hall '-P 2yn'
_symmetry_space_group_name_H-M 'P 1 21/n 1'
_atom_sites_solution_hydrogens geom
_atom_sites_solution_primary direct
_atom_sites_solution_secondary difmap
_audit_creation_method SHELXL-97
_audit_update_record
;
2017-08-10 deposited with the CCDC.
2018-11-13 downloaded from the CCDC.
;
_cell_angle_alpha 90.00
_cell_angle_beta 99.201(2)
_cell_angle_gamma 90.00
_cell_formula_units_Z 4
_cell_length_a 13.2955(11)
_cell_length_b 17.6522(15)
_cell_length_c 15.7208(13)
_cell_measurement_reflns_used 9958
_cell_measurement_temperature 123(2)
_cell_measurement_theta_max 28.10
_cell_measurement_theta_min 2.28
_cell_volume 3642.1(5)
_computing_cell_refinement 'ApexII (Bruker, 2011)'
_computing_data_collection 'ApexII (Bruker, 2011)'
_computing_data_reduction 'ApexII (Bruker, 2011)'
_computing_molecular_graphics 'SHELXL-97 (Sheldrick, 2008)'
_computing_publication_material 'publCIF (Westrip, 2010)'
_computing_structure_refinement 'SHELXL-97 (Sheldrick, 2008)'
_computing_structure_solution 'SHELXS-97 (Sheldrick, 2008)'
_diffrn_ambient_temperature 123(2)
_diffrn_measured_fraction_theta_full 0.996
_diffrn_measured_fraction_theta_max 0.996
_diffrn_measurement_device_type 'Bruker ApexII'
_diffrn_measurement_method 'phi and omega scans'
_diffrn_radiation_monochromator graphite
_diffrn_radiation_source 'fine-focus sealed tube'
_diffrn_radiation_type MoK\a
_diffrn_radiation_wavelength 0.71073
_diffrn_reflns_av_R_equivalents 0.0472
_diffrn_reflns_av_sigmaI/netI 0.0432
_diffrn_reflns_limit_h_max 15
_diffrn_reflns_limit_h_min -17
_diffrn_reflns_limit_k_max 22
_diffrn_reflns_limit_k_min -22
_diffrn_reflns_limit_l_max 20
_diffrn_reflns_limit_l_min -16
_diffrn_reflns_number 45620
_diffrn_reflns_theta_full 27.10
_diffrn_reflns_theta_max 27.10
_diffrn_reflns_theta_min 1.75
_diffrn_standards_decay_% 0
_diffrn_standards_interval_count 0
_diffrn_standards_interval_time 0
_diffrn_standards_number 0
_exptl_absorpt_coefficient_mu 0.637
_exptl_absorpt_correction_T_max 0.8726
_exptl_absorpt_correction_T_min 0.7669
_exptl_absorpt_correction_type multi-scan
_exptl_absorpt_process_details 'SADABS, (Sheldrick 2008)'
_exptl_crystal_colour blue
_exptl_crystal_density_diffrn 1.069
_exptl_crystal_density_method 'not measured'
_exptl_crystal_description rod
_exptl_crystal_F_000 1204
_exptl_crystal_size_max 0.44
_exptl_crystal_size_mid 0.24
_exptl_crystal_size_min 0.22
_platon_squeeze_details
;
;
_refine_diff_density_max 0.685
_refine_diff_density_min -0.770
_refine_diff_density_rms 0.074
_refine_ls_extinction_method none
_refine_ls_goodness_of_fit_ref 1.136
_refine_ls_hydrogen_treatment mixed
_refine_ls_matrix_type full
_refine_ls_number_parameters 361
_refine_ls_number_reflns 7998
_refine_ls_number_restraints 0
_refine_ls_restrained_S_all 1.136
_refine_ls_R_factor_all 0.0782
_refine_ls_R_factor_gt 0.0597
_refine_ls_shift/su_max 0.002
_refine_ls_shift/su_mean 0.000
_refine_ls_structure_factor_coef Fsqd
_refine_ls_weighting_details 'calc w=1/[\s^2^(Fo^2^)+(0.0983P)^2^+0.7737P] where P=(Fo^2^+2Fc^2^)/3'
_refine_ls_weighting_scheme calc
_refine_ls_wR_factor_gt 0.1690
_refine_ls_wR_factor_ref 0.1764
_reflns_number_gt 5710
_reflns_number_total 8026
_reflns_threshold_expression >2sigma(I)
_cod_data_source_file c8qi01031e2.cif
_cod_data_source_block 1
_cod_original_sg_symbol_H-M P2(1)/n
_cod_database_code 4349923

loop_
_symmetry_equiv_pos_as_xyz
'x, y, z'
'-x+1/2, y+1/2, -z+1/2'
'-x, -y, -z'
'x-1/2, -y-1/2, z-1/2'

loop_
_atom_site_label
_atom_site_type_symbol
_atom_site_fract_x
_atom_site_fract_y
_atom_site_fract_z
_atom_site_U_iso_or_equiv
_atom_site_adp_type
_atom_site_occupancy
_atom_site_symmetry_multiplicity
_atom_site_calc_flag
_atom_site_refinement_flags
Cu1 Cu 0.50901(3) 0.774919(16) 0.60517(2) 0.03202(15) Uani 1 1 d .
O1W O 0.42487(19) 0.88477(12) 0.55469(17) 0.0545(6) Uani 1 1 d .
O1 O 0.60397(16) 0.83716(10) 0.68182(13) 0.0367(5) Uani 1 1 d .
O2 O 0.69231(19) 0.73686(10) 0.73763(13) 0.0408(6) Uani 1 1 d .
O3 O 0.90832(19) 0.77880(9) 1.02283(12) 0.0394(6) Uani 1 1 d .
O4 O 1.0031(2) 0.88344(11) 1.03775(13) 0.0590(8) Uani 1 1 d .
O5 O 0.8944(3) 0.7104(2) 0.7334(2) 0.0926(10) Uani 1 1 d .
H5 H 0.9071 0.6706 0.7117 0.111 Uiso 1 1 d R
N1 N 0.8938(2) 1.07064(12) 0.74225(14) 0.0353(6) Uani 1 1 d .
N2 N 1.2395(6) 1.0634(3) 0.4438(5) 0.152(4) Uani 1 1 d .
N3 N 0.4243(2) 0.75708(13) 0.70072(15) 0.0345(6) Uani 1 1 d .
N4 N 0.1034(2) 0.72677(13) 1.01625(16) 0.0377(6) Uani 1 1 d .
C1 C 0.8626(3) 0.87656(14) 0.92312(17) 0.0403(8) Uani 1 1 d .
C2 C 0.7993(3) 0.82974(14) 0.86808(16) 0.0372(8) Uani 1 1 d .
H2 H 0.7958 0.7773 0.8809 0.045 Uiso 1 1 calc R
C3 C 0.7410(3) 0.85850(14) 0.79451(17) 0.0352(7) Uani 1 1 d .
C4 C 0.7464(3) 0.93485(14) 0.77509(17) 0.0363(7) Uani 1 1 d .
H4 H 0.7061 0.9547 0.7247 0.044 Uiso 1 1 calc R
C5 C 0.8106(3) 0.98218(14) 0.82950(17) 0.0372(7) Uani 1 1 d .
C6 C 0.8673(3) 0.95357(14) 0.90291(17) 0.0429(9) Uani 1 1 d .
H6 H 0.9103 0.9863 0.9405 0.051 Uiso 1 1 calc R
C7 C 0.9306(3) 0.84568(15) 1.00058(17) 0.0459(9) Uani 1 1 d .
C8 C 0.6751(3) 0.80642(14) 0.73407(18) 0.0346(7) Uani 1 1 d .
C9 C 0.8205(3) 1.06408(14) 0.80420(18) 0.0395(8) Uani 1 1 d .
H9A H 0.7532 1.0838 0.7774 0.047 Uiso 1 1 calc R
H9B H 0.8448 1.0948 0.8562 0.047 Uiso 1 1 calc R
C10 C 0.8665(3) 1.10206(16) 0.66471(18) 0.0440(8) Uani 1 1 d .
H10 H 0.8002 1.1230 0.6498 0.053 Uiso 1 1 calc R
C11 C 0.9326(3) 1.10466(17) 0.6063(2) 0.0554(11) Uani 1 1 d .
H11 H 0.9118 1.1275 0.5516 0.067 Uiso 1 1 calc R
C12 C 1.0291(3) 1.07447(16) 0.6261(2) 0.0508(10) Uani 1 1 d .
C13 C 1.0562(3) 1.0437(2) 0.7080(3) 0.0626(11) Uani 1 1 d .
H13 H 1.1225 1.0235 0.7254 0.075 Uiso 1 1 calc R
C14 C 0.9867(3) 1.0429(2) 0.7633(2) 0.0552(10) Uani 1 1 d .
H14 H 1.0060 1.0216 0.8190 0.066 Uiso 1 1 calc R
C15 C 1.1015(4) 1.07225(18) 0.5629(3) 0.0690(13) Uani 1 1 d .
C16 C 1.0730(4) 1.0927(2) 0.4785(3) 0.0834(16) Uani 1 1 d .
H16 H 1.0064 1.1111 0.4579 0.100 Uiso 1 1 calc R
C17 C 1.1473(6) 1.0852(3) 0.4223(4) 0.103(2) Uani 1 1 d .
H17 H 1.1260 1.0977 0.3634 0.124 Uiso 1 1 calc R
C18 C 1.2632(7) 1.0453(3) 0.5238(8) 0.194(6) Uani 1 1 d .
H18 H 1.3308 1.0279 0.5416 0.233 Uiso 1 1 calc R
C19 C 1.2025(5) 1.0483(3) 0.5858(5) 0.133(3) Uani 1 1 d .
H19 H 1.2283 1.0343 0.6436 0.160 Uiso 1 1 calc R
C20 C 0.4332(3) 0.8008(2) 0.7698(2) 0.0702(14) Uani 1 1 d .
H20 H 0.4846 0.8387 0.7760 0.084 Uiso 1 1 calc R
C21 C 0.3737(3) 0.7953(2) 0.8332(2) 0.0593(11) Uani 1 1 d .
H21 H 0.3848 0.8282 0.8815 0.071 Uiso 1 1 calc R
C22 C 0.2982(2) 0.74205(16) 0.82622(17) 0.0332(7) Uani 1 1 d .
C23 C 0.2856(3) 0.6984(2) 0.75304(19) 0.0481(9) Uani 1 1 d .
H23 H 0.2325 0.6620 0.7437 0.058 Uiso 1 1 calc R
C24 C 0.3498(3) 0.70715(18) 0.69299(19) 0.0407(8) Uani 1 1 d .
H24 H 0.3397 0.6755 0.6435 0.049 Uiso 1 1 calc R
C25 C 0.2307(2) 0.73561(16) 0.89183(18) 0.0347(7) Uani 1 1 d .
C26 C 0.2638(3) 0.75666(18) 0.97619(18) 0.0383(7) Uani 1 1 d .
H26 H 0.3311 0.7751 0.9929 0.046 Uiso 1 1 calc R
C27 C 0.1993(3) 0.75097(18) 1.03607(18) 0.0387(8) Uani 1 1 d .
H27 H 0.2241 0.7648 1.0940 0.046 Uiso 1 1 calc R
C28 C 0.0701(3) 0.7072(2) 0.9345(2) 0.0548(10) Uani 1 1 d .
H28 H 0.0016 0.6906 0.9194 0.066 Uiso 1 1 calc R
C29 C 0.1307(3) 0.7101(2) 0.8710(2) 0.0527(10) Uani 1 1 d .
H29 H 0.1045 0.6948 0.8138 0.063 Uiso 1 1 calc R

loop_
_atom_site_aniso_label
_atom_site_aniso_U_11
_atom_site_aniso_U_22
_atom_site_aniso_U_33
_atom_site_aniso_U_23
_atom_site_aniso_U_13
_atom_site_aniso_U_12
Cu1 0.0516(3) 0.01749(19) 0.0361(2) -0.00353(11) 0.03478(19) -0.00301(14)
O1W 0.0524(16) 0.0273(11) 0.0858(18) -0.0006(11) 0.0171(13) 0.0123(11)
O1 0.0469(14) 0.0194(9) 0.0529(12) -0.0032(8) 0.0356(11) -0.0050(9)
O2 0.0770(17) 0.0141(9) 0.0368(11) -0.0020(7) 0.0262(11) -0.0075(9)
O3 0.0746(17) 0.0183(9) 0.0338(11) 0.0050(7) 0.0346(11) 0.0028(9)
O4 0.127(2) 0.0239(11) 0.0242(10) -0.0024(8) 0.0059(12) -0.0142(13)
O5 0.075(2) 0.098(2) 0.103(3) -0.0027(19) 0.009(2) -0.0136(19)
N1 0.063(2) 0.0140(10) 0.0305(12) 0.0031(8) 0.0132(12) -0.0062(11)
N2 0.218(7) 0.040(2) 0.253(8) -0.046(3) 0.198(7) -0.037(3)
N3 0.0502(17) 0.0288(11) 0.0322(12) -0.0096(9) 0.0298(12) -0.0127(11)
N4 0.0499(17) 0.0344(13) 0.0380(13) -0.0124(10) 0.0345(12) -0.0147(11)
C1 0.087(3) 0.0163(12) 0.0237(13) -0.0004(9) 0.0281(14) -0.0045(14)
C2 0.081(2) 0.0136(11) 0.0250(13) -0.0010(9) 0.0318(14) -0.0059(13)
C3 0.069(2) 0.0155(12) 0.0290(14) -0.0019(9) 0.0313(14) -0.0036(12)
C4 0.070(2) 0.0172(12) 0.0278(13) -0.0025(10) 0.0260(14) -0.0055(13)
C5 0.073(2) 0.0155(12) 0.0286(14) -0.0010(10) 0.0259(14) -0.0065(13)
C6 0.094(3) 0.0143(12) 0.0267(14) -0.0023(10) 0.0277(15) -0.0051(14)
C7 0.103(3) 0.0184(13) 0.0235(14) 0.0008(10) 0.0333(16) 0.0053(16)
C8 0.061(2) 0.0186(13) 0.0337(15) -0.0045(11) 0.0354(15) -0.0101(13)
C9 0.077(2) 0.0136(12) 0.0324(14) -0.0003(10) 0.0220(15) -0.0046(13)
C10 0.078(3) 0.0246(14) 0.0311(15) 0.0044(11) 0.0136(15) 0.0086(15)
C11 0.113(3) 0.0270(15) 0.0322(16) 0.0045(12) 0.0295(18) 0.0068(19)
C12 0.087(3) 0.0168(14) 0.058(2) 0.0025(12) 0.0376(19) -0.0042(16)
C13 0.065(3) 0.050(2) 0.077(3) 0.0266(19) 0.024(2) -0.0035(19)
C14 0.068(3) 0.048(2) 0.050(2) 0.0218(16) 0.0123(18) -0.013(2)
C15 0.112(4) 0.0190(15) 0.092(3) -0.0024(16) 0.064(3) -0.0048(19)
C16 0.136(4) 0.055(2) 0.078(3) -0.019(2) 0.071(3) -0.042(3)
C17 0.159(6) 0.069(3) 0.102(4) -0.035(3) 0.084(4) -0.063(4)
C18 0.219(9) 0.043(3) 0.384(15) 0.028(5) 0.241(11) 0.042(4)
C19 0.164(6) 0.060(3) 0.211(7) 0.056(4) 0.137(6) 0.062(4)
C20 0.084(3) 0.074(2) 0.069(2) -0.052(2) 0.059(2) -0.058(2)
C21 0.070(3) 0.069(2) 0.050(2) -0.0408(17) 0.0444(19) -0.042(2)
C22 0.0400(19) 0.0374(15) 0.0274(14) -0.0076(11) 0.0215(13) -0.0091(13)
C23 0.048(2) 0.067(2) 0.0353(16) -0.0249(15) 0.0270(15) -0.0323(18)
C24 0.045(2) 0.0517(18) 0.0302(15) -0.0197(13) 0.0211(14) -0.0152(15)
C25 0.043(2) 0.0364(15) 0.0308(15) -0.0106(11) 0.0251(14) -0.0121(13)
C26 0.046(2) 0.0464(17) 0.0289(15) -0.0100(12) 0.0239(14) -0.0153(15)
C27 0.055(2) 0.0400(15) 0.0281(15) -0.0069(12) 0.0277(14) -0.0103(15)
C28 0.052(2) 0.072(2) 0.050(2) -0.0306(17) 0.0363(17) -0.0285(19)
C29 0.052(2) 0.072(2) 0.0422(18) -0.0310(16) 0.0314(17) -0.0294(18)

loop_
_atom_type_symbol
_atom_type_description
_atom_type_scat_dispersion_real
_atom_type_scat_dispersion_imag
_atom_type_scat_source
C C 0.0033 0.0016 'International Tables Vol C Tables 4.2.6.8 and 6.1.1.4'
H H 0.0000 0.0000 'International Tables Vol C Tables 4.2.6.8 and 6.1.1.4'
N N 0.0061 0.0033 'International Tables Vol C Tables 4.2.6.8 and 6.1.1.4'
O O 0.0106 0.0060 'International Tables Vol C Tables 4.2.6.8 and 6.1.1.4'
Cu Cu 0.3201 1.2651 'International Tables Vol C Tables 4.2.6.8 and 6.1.1.4'

loop_
_geom_angle_atom_site_label_1
_geom_angle_atom_site_label_2
_geom_angle_atom_site_label_3
_geom_angle
_geom_angle_site_symmetry_1
_geom_angle_site_symmetry_3
O1 Cu1 O3 174.56(9) . 4_575
O1 Cu1 N4 91.36(10) . 4_675
O3 Cu1 N4 88.28(10) 4_575 4_675
O1 Cu1 N3 90.65(9) . .
O3 Cu1 N3 90.70(9) 4_575 .
N4 Cu1 N3 169.38(10) 4_675 .
O1 Cu1 O1W 88.24(9) . .
O3 Cu1 O1W 86.39(9) 4_575 .
N4 Cu1 O1W 95.43(9) 4_675 .
N3 Cu1 O1W 95.06(10) . .
C8 O1 Cu1 120.17(16) . .
C7 O3 Cu1 117.7(2) . 4_676
C14 N1 C10 119.2(3) . .
C14 N1 C9 119.4(2) . .
C10 N1 C9 121.3(3) . .
C17 N2 C18 114.0(5) . .
C24 N3 C20 115.7(2) . .
C24 N3 Cu1 122.07(17) . .
C20 N3 Cu1 121.8(2) . .
C28 N4 C27 117.7(2) . .
C28 N4 Cu1 121.0(2) . 4_576
C27 N4 Cu1 121.27(19) . 4_576
C6 C1 C2 118.9(3) . .
C6 C1 C7 119.7(3) . .
C2 C1 C7 121.3(2) . .
C3 C2 C1 120.6(2) . .
C3 C2 H2 119.7 . .
C1 C2 H2 119.7 . .
C2 C3 C4 120.0(3) . .
C2 C3 C8 119.9(2) . .
C4 C3 C8 120.1(3) . .
C5 C4 C3 119.9(3) . .
C5 C4 H4 120.1 . .
C3 C4 H4 120.1 . .
C6 C5 C4 119.9(2) . .
C6 C5 C9 121.0(3) . .
C4 C5 C9 119.0(3) . .
C5 C6 C1 120.7(3) . .
C5 C6 H6 119.6 . .
C1 C6 H6 119.6 . .
O4 C7 O3 124.3(3) . .
O4 C7 C1 120.7(2) . .
O3 C7 C1 115.0(3) . .
O2 C8 O1 124.1(3) . .
O2 C8 C3 119.4(3) . .
O1 C8 C3 116.5(2) . .
N1 C9 C5 109.9(2) . .
N1 C9 H9A 109.7 . .
C5 C9 H9A 109.7 . .
N1 C9 H9B 109.7 . .
C5 C9 H9B 109.7 . .
H9A C9 H9B 108.2 . .
N1 C10 C11 121.1(3) . .
N1 C10 H10 119.4 . .
C11 C10 H10 119.4 . .
C10 C11 C12 120.6(3) . .
C10 C11 H11 119.7 . .
C12 C11 H11 119.7 . .
C13 C12 C11 117.0(3) . .
C13 C12 C15 120.5(4) . .
C11 C12 C15 122.5(3) . .
C12 C13 C14 119.5(4) . .
C12 C13 H13 120.3 . .
C14 C13 H13 120.3 . .
N1 C14 C13 122.6(3) . .
N1 C14 H14 118.7 . .
C13 C14 H14 118.7 . .
C16 C15 C19 115.8(4) . .
C16 C15 C12 122.1(5) . .
C19 C15 C12 122.2(4) . .
C15 C16 C17 117.5(6) . .
C15 C16 H16 121.2 . .
C17 C16 H16 121.2 . .
N2 C17 C16 126.3(6) . .
N2 C17 H17 116.8 . .
C16 C17 H17 116.8 . .
N2 C18 C19 127.6(9) . .
N2 C18 H18 116.2 . .
C19 C18 H18 116.2 . .
C18 C19 C15 118.7(7) . .
C18 C19 H19 120.6 . .
C15 C19 H19 120.6 . .
N3 C20 C21 124.7(3) . .
N3 C20 H20 117.7 . .
C21 C20 H20 117.7 . .
C22 C21 C20 119.5(3) . .
C22 C21 H21 120.2 . .
C20 C21 H21 120.2 . .
C21 C22 C23 116.2(2) . .
C21 C22 C25 121.2(2) . .
C23 C22 C25 122.5(3) . .
C24 C23 C22 120.4(3) . .
C24 C23 H23 119.8 . .
C22 C23 H23 119.8 . .
N3 C24 C23 123.4(2) . .
N3 C24 H24 118.3 . .
C23 C24 H24 118.3 . .
C29 C25 C26 117.3(2) . .
C29 C25 C22 121.7(3) . .
C26 C25 C22 121.0(3) . .
C27 C26 C25 120.1(3) . .
C27 C26 H26 120.0 . .
C25 C26 H26 120.0 . .
N4 C27 C26 122.8(3) . .
N4 C27 H27 118.6 . .
C26 C27 H27 118.6 . .
N4 C28 C29 123.0(3) . .
N4 C28 H28 118.5 . .
C29 C28 H28 118.5 . .
C28 C29 C25 119.2(3) . .
C28 C29 H29 120.4 . .
C25 C29 H29 120.4 . .

loop_
_geom_bond_atom_site_label_1
_geom_bond_atom_site_label_2
_geom_bond_distance
_geom_bond_site_symmetry_2
Cu1 O1 1.941(2) .
Cu1 O3 1.953(2) 4_575
Cu1 N4 2.022(2) 4_675
Cu1 N3 2.041(2) .
Cu1 O1W 2.315(2) .
O1 C8 1.271(4) .
O2 C8 1.248(3) .
O3 C7 1.280(3) .
O3 Cu1 1.953(2) 4_676
O4 C7 1.239(4) .
O5 H5 0.8112 .
N1 C14 1.322(5) .
N1 C10 1.335(4) .
N1 C9 1.487(4) .
N2 C17 1.277(10) .
N2 C18 1.287(13) .
N3 C24 1.317(4) .
N3 C20 1.322(4) .
N4 C28 1.336(4) .
N4 C27 1.334(4) .
N4 Cu1 2.022(2) 4_576
C1 C6 1.400(4) .
C1 C2 1.381(4) .
C1 C7 1.498(5) .
C2 C3 1.382(4) .
C2 H2 0.9500 .
C3 C4 1.386(3) .
C3 C8 1.500(4) .
C4 C5 1.388(4) .
C4 H4 0.9500 .
C5 C6 1.370(4) .
C5 C9 1.511(3) .
C6 H6 0.9500 .
C9 H9A 0.9900 .
C9 H9B 0.9900 .
C10 C11 1.370(5) .
C10 H10 0.9500 .
C11 C12 1.378(6) .
C11 H11 0.9500 .
C12 C13 1.391(5) .
C12 C15 1.490(5) .
C13 C14 1.365(5) .
C13 H13 0.9500 .
C14 H14 0.9500 .
C15 C16 1.370(6) .
C15 C19 1.399(8) .
C16 C17 1.432(7) .
C16 H16 0.9500 .
C17 H17 0.9500 .
C18 C19 1.363(9) .
C18 H18 0.9500 .
C19 H19 0.9500 .
C20 C21 1.371(4) .
C20 H20 0.9500 .
C21 C22 1.366(4) .
C21 H21 0.9500 .
C22 C23 1.372(4) .
C22 C25 1.475(3) .
C23 C24 1.378(4) .
C23 H23 0.9500 .
C24 H24 0.9500 .
C25 C29 1.393(5) .
C25 C26 1.380(4) .
C26 C27 1.374(3) .
C26 H26 0.9500 .
C27 H27 0.9500 .
C28 C29 1.380(4) .
C28 H28 0.9500 .
C29 H29 0.9500 .

loop_
_platon_squeeze_void_nr
_platon_squeeze_void_average_x
_platon_squeeze_void_average_y
_platon_squeeze_void_average_z
_platon_squeeze_void_volume
_platon_squeeze_void_count_electrons
1 -0.119 0.570 0.381 1329.3 447.3
